data_4126620
loop_
_publ_author_name
'Back, Jisu'
'Park, Junbeom'
'Kim, Youngsuk'
'Kang, Haneol'
'Kim, Yonghwi'
'Park, Moon Jeong'
'Kim, Kimoon'
'Lee, Eunsung'

_publ_section_title
;
 Triazenyl Radicals Stabilized by N-Heterocyclic Carbenes.
;
_journal_name_full 'Journal of the American Chemical Society'
_journal_paper_doi 10.1021/jacs.7b08753
_journal_year 2017
_chemical_formula_moiety 'Cl, C42 H48 N7, C2 H3 N'
_chemical_formula_sum 'C44 H51 Cl N8'
_chemical_formula_weight 727.38
_space_group_crystal_system monoclinic
_space_group_IT_number 15
_space_group_name_Hall '-C 2yc'
_space_group_name_H-M_alt 'C 1 2/c 1'
_symmetry_space_group_name_Hall '-C 2yc'
_symmetry_space_group_name_H-M 'C 1 2/c 1'
_atom_sites_solution_hydrogens geom
_atom_sites_solution_primary direct
_audit_creation_date 2017-05-29
_audit_creation_method
;
Olex2 1.2
(compiled 2017.03.28 svn.r3405 for OlexSys, GUI svn.r5337)
;
_cell_angle_alpha 90
_cell_angle_beta 114.64(3)
_cell_angle_gamma 90
_cell_formula_units_Z 8
_cell_length_a 23.316(5)
_cell_length_b 19.506(4)
_cell_length_c 21.187(4)
_cell_measurement_reflns_used 54784
_cell_measurement_temperature 100
_cell_measurement_theta_max 27.421
_cell_measurement_theta_min 1.893
_cell_volume 8758(4)
_computing_cell_refinement HKL3000
_computing_data_collection 'PAL ADSC Quantum-210 ADX Program'
_computing_data_reduction HKL3000
_computing_molecular_graphics 'Olex2 (Dolomanov et al., 2009)'
_computing_publication_material 'Olex2 (Dolomanov et al., 2009)'
_computing_structure_refinement 'ShelXL (Sheldrick, 2015)'
_computing_structure_solution 'ShelXT (Sheldrick, 2015)'
_diffrn_ambient_temperature 100
_diffrn_measured_fraction_theta_full 0.992
_diffrn_measured_fraction_theta_max 0.992
_diffrn_measurement_device_type PAL_2D
_diffrn_measurement_method 'omega scan'
_diffrn_radiation_monochromator 'Si(111) double crystal monochromator'
_diffrn_radiation_type synchrotron
_diffrn_radiation_wavelength 0.700
_diffrn_reflns_av_R_equivalents 0.0230
_diffrn_reflns_av_unetI/netI 0.0350
_diffrn_reflns_Laue_measured_fraction_full 0.992
_diffrn_reflns_Laue_measured_fraction_max 0.992
_diffrn_reflns_limit_h_max 30
_diffrn_reflns_limit_h_min -30
_diffrn_reflns_limit_k_max 25
_diffrn_reflns_limit_k_min -25
_diffrn_reflns_limit_l_max 27
_diffrn_reflns_limit_l_min -27
_diffrn_reflns_number 19578
_diffrn_reflns_point_group_measured_fraction_full 0.992
_diffrn_reflns_point_group_measured_fraction_max 0.992
_diffrn_reflns_theta_full 26.000
_diffrn_reflns_theta_max 27.421
_diffrn_reflns_theta_min 1.893
_diffrn_source 'PLSII 2D bending magnet'
_diffrn_standards_number 0
_exptl_absorpt_coefficient_mu 0.121
_exptl_absorpt_correction_type none
_exptl_crystal_colour orange
_exptl_crystal_colour_primary orange
_exptl_crystal_density_diffrn 1.103
_exptl_crystal_description block
_exptl_crystal_F_000 3104
_exptl_crystal_size_max 0.02
_exptl_crystal_size_mid 0.02
_exptl_crystal_size_min 0.02
_refine_diff_density_max 0.517
_refine_diff_density_min -0.639
_refine_diff_density_rms 0.061
_refine_ls_extinction_method none
_refine_ls_goodness_of_fit_ref 1.066
_refine_ls_hydrogen_treatment constr
_refine_ls_matrix_type full
_refine_ls_number_parameters 491
_refine_ls_number_reflns 10359
_refine_ls_number_restraints 0
_refine_ls_restrained_S_all 1.066
_refine_ls_R_factor_all 0.0762
_refine_ls_R_factor_gt 0.0615
_refine_ls_shift/su_max 0.001
_refine_ls_shift/su_mean 0.000
_refine_ls_structure_factor_coef Fsqd
_refine_ls_weighting_details 'w=1/[\s^2^(Fo^2^)+(0.1316P)^2^] where P=(Fo^2^+2Fc^2^)/3'
_refine_ls_weighting_scheme calc
_refine_ls_wR_factor_gt 0.1754
_refine_ls_wR_factor_ref 0.1874
_reflns_Friedel_coverage 0.000
_reflns_number_gt 7725
_reflns_number_total 10359
_reflns_threshold_expression 'I > 2\s(I)'
_cod_data_source_file 2b.cif
_cod_data_source_block c2c
_cod_original_cell_volume 8759(4)
_cod_database_code 4126620
_shelx_shelxl_version_number 2014/7
_shelx_space_group_comment
;
The symmetry employed for this shelxl refinement is uniquely defined
by the following loop, which should always be used as a source of
symmetry information in preference to the above space-group names.
They are only intended as comments.
;
_olex2_refinement_description
;
1. Fixed Uiso
 At 1.2 times of:
  All C(H) groups
 At 1.5 times of:
  All C(H,H,H) groups
2.a Aromatic/amide H refined with riding coordinates:
 C00G(H00G), C00H(H00H), C00I(H00I), C00J(H00J), C00K(H00K), C00N(H00N),
 C00Q(H00Q), C00Y(H00Y), C011(H011), C014(H014), C015(H015), C01D(H01V)
2.b Idealised Me refined as rotating group:
 C00P(H00A,H00B,H00C), C00W(H00D,H00E,H00F), C010(H01A,H01B,H01C), C012(H01D,
 H01E,H01F), C013(H01G,H01H,H01I), C016(H01J,H01K,H01L), C017(H01M,H01N,H01O),
 C018(H01P,H01Q,H01R), C01C(H01S,H01T,H01U), C01F(H0AA,H,HA), C01G(H01W,H01X,
 H01Y), C01H(H01Z,HB,HC), C01I(H01,HD,HE)
;
_olex2_submission_special_instructions 'No special instructions were received'

loop_
_space_group_symop_operation_xyz
'x, y, z'
'-x, y, -z+1/2'
'x+1/2, y+1/2, z'
'-x+1/2, y+1/2, -z+1/2'
'-x, -y, -z'
'x, -y, z-1/2'
'-x+1/2, -y+1/2, -z'
'x+1/2, -y+1/2, z-1/2'

loop_
_atom_site_label
_atom_site_type_symbol
_atom_site_fract_x
_atom_site_fract_y
_atom_site_fract_z
_atom_site_U_iso_or_equiv
_atom_site_adp_type
_atom_site_occupancy
_atom_site_site_symmetry_order
_atom_site_calc_flag
_atom_site_refinement_flags_posn
Cl01 Cl 0.39123(2) 0.94821(3) 0.64455(2) 0.06704(17) Uani 1 1 d .
N002 N 0.37602(5) 0.70718(7) 0.38254(7) 0.0433(3) Uani 1 1 d .
N003 N 0.40491(5) 0.87956(7) 0.28998(6) 0.0423(3) Uani 1 1 d .
N004 N 0.48558(5) 0.89762(7) 0.38846(6) 0.0408(3) Uani 1 1 d .
N005 N 0.30681(6) 0.61393(7) 0.35979(7) 0.0437(3) Uani 1 1 d .
N006 N 0.43232(5) 0.79425(7) 0.38463(7) 0.0419(3) Uani 1 1 d .
N007 N 0.37469(5) 0.77064(7) 0.36164(6) 0.0410(3) Uani 1 1 d .
N008 N 0.26612(5) 0.71090(7) 0.37193(7) 0.0432(3) Uani 1 1 d .
C009 C 0.52293(6) 0.89450(8) 0.46252(8) 0.0412(3) Uani 1 1 d .
C00A C 0.43702(6) 0.85471(8) 0.35492(8) 0.0407(3) Uani 1 1 d .
C00B C 0.29795(6) 0.80014(8) 0.46133(8) 0.0455(3) Uani 1 1 d .
C00C C 0.35077(7) 0.56521(8) 0.35367(9) 0.0464(3) Uani 1 1 d .
C00D C 0.26058(7) 0.78020(8) 0.39270(8) 0.0444(3) Uani 1 1 d .
C00E C 0.58746(7) 0.88040(8) 0.48828(8) 0.0442(3) Uani 1 1 d .
C00F C 0.49191(6) 0.90636(8) 0.50546(8) 0.0424(3) Uani 1 1 d .
C00G C 0.43511(7) 0.93905(8) 0.28285(8) 0.0455(3) Uani 1 1 d .
H00G H 0.4227 0.9667 0.2424 0.055 Uiso 1 1 calc R
C00H C 0.48486(7) 0.94996(8) 0.34375(8) 0.0444(3) Uani 1 1 d .
H00H H 0.5141 0.9867 0.3542 0.053 Uiso 1 1 calc R
C00I C 0.24685(7) 0.59978(9) 0.35541(8) 0.0464(3) Uani 1 1 d .
H00I H 0.2273 0.5560 0.3485 0.056 Uiso 1 1 calc R
C00J C 0.52647(7) 0.89794(8) 0.57670(8) 0.0468(3) Uani 1 1 d .
H00J H 0.5059 0.9035 0.6068 0.056 Uiso 1 1 calc R
C00K C 0.29165(7) 0.86708(9) 0.47975(9) 0.0492(4) Uani 1 1 d .
H00K H 0.3170 0.8821 0.5257 0.059 Uiso 1 1 calc R
C00L C 0.31791(6) 0.68171(8) 0.36985(8) 0.0425(3) Uani 1 1 d .
C00M C 0.34756(7) 0.85444(8) 0.23503(8) 0.0451(3) Uani 1 1 d .
C00N C 0.22172(7) 0.65942(9) 0.36281(8) 0.0458(3) Uani 1 1 d .
H00N H 0.1810 0.6656 0.3620 0.055 Uiso 1 1 calc R
C00O C 0.34995(7) 0.79805(9) 0.19603(8) 0.0496(4) Uani 1 1 d .
C00P C 0.42403(7) 0.92830(9) 0.47706(9) 0.0473(3) Uani 1 1 d .
H00A H 0.4173 0.9668 0.4450 0.071 Uiso 1 1 calc GR
H00B H 0.4136 0.9426 0.5154 0.071 Uiso 1 1 calc GR
H00C H 0.3969 0.8899 0.4523 0.071 Uiso 1 1 calc GR
C00Q C 0.62000(7) 0.87460(8) 0.56023(9) 0.0486(4) Uani 1 1 d .
H00Q H 0.6640 0.8656 0.5794 0.058 Uiso 1 1 calc R
C00R C 0.24938(8) 0.91296(9) 0.43307(9) 0.0514(4) Uani 1 1 d .
C00S C 0.21609(7) 0.82366(9) 0.34470(9) 0.0494(4) Uani 1 1 d .
C00T C 0.59061(7) 0.88151(8) 0.60498(9) 0.0483(4) Uani 1 1 d .
C00U C 0.29244(7) 0.89194(9) 0.22018(9) 0.0518(4) Uani 1 1 d .
C00W C 0.34393(8) 0.75180(10) 0.51360(9) 0.0524(4) Uani 1 1 d .
H00D H 0.3221 0.7093 0.5151 0.079 Uiso 1 1 calc GR
H00E H 0.3611 0.7733 0.5596 0.079 Uiso 1 1 calc GR
H00F H 0.3784 0.7414 0.5001 0.079 Uiso 1 1 calc GR
C00X C 0.35620(7) 0.56034(9) 0.29085(9) 0.0504(4) Uani 1 1 d .
C00Y C 0.29433(8) 0.78017(10) 0.13884(9) 0.0571(4) Uani 1 1 d .
H00Y H 0.2943 0.7411 0.1120 0.069 Uiso 1 1 calc R
C00Z C 0.38708(8) 0.52599(10) 0.41164(10) 0.0571(4) Uani 1 1 d .
C010 C 0.62005(7) 0.87075(10) 0.44092(10) 0.0556(4) Uani 1 1 d .
H01A H 0.5976 0.8359 0.4059 0.083 Uiso 1 1 calc GR
H01B H 0.6636 0.8558 0.4681 0.083 Uiso 1 1 calc GR
H01C H 0.6202 0.9142 0.4178 0.083 Uiso 1 1 calc GR
C011 C 0.21137(8) 0.88989(9) 0.36673(10) 0.0534(4) Uani 1 1 d .
H011 H 0.1811 0.9203 0.3352 0.064 Uiso 1 1 calc R
C012 C 0.40978(8) 0.75825(10) 0.21420(10) 0.0582(4) Uani 1 1 d .
H01D H 0.4437 0.7896 0.2173 0.087 Uiso 1 1 calc GR
H01E H 0.4035 0.7239 0.1782 0.087 Uiso 1 1 calc GR
H01F H 0.4212 0.7353 0.2590 0.087 Uiso 1 1 calc GR
C013 C 0.17498(8) 0.80073(10) 0.27188(9) 0.0591(4) Uani 1 1 d .
H01G H 0.2010 0.7775 0.2521 0.089 Uiso 1 1 calc GR
H01H H 0.1545 0.8407 0.2434 0.089 Uiso 1 1 calc GR
H01I H 0.1427 0.7690 0.2728 0.089 Uiso 1 1 calc GR
C014 C 0.23897(8) 0.87275(10) 0.16170(10) 0.0600(5) Uani 1 1 d .
H014 H 0.2011 0.8981 0.1499 0.072 Uiso 1 1 calc R
C015 C 0.39958(8) 0.51329(10) 0.28703(10) 0.0585(4) Uani 1 1 d .
H015 H 0.4045 0.5092 0.2449 0.070 Uiso 1 1 calc R
C016 C 0.24788(9) 0.98631(10) 0.45407(11) 0.0634(5) Uani 1 1 d .
H01J H 0.2653 0.9894 0.5048 0.095 Uiso 1 1 calc GR
H01K H 0.2042 1.0028 0.4342 0.095 Uiso 1 1 calc GR
H01L H 0.2732 1.0145 0.4369 0.095 Uiso 1 1 calc GR
C017 C 0.62523(9) 0.87028(10) 0.68190(9) 0.0593(4) Uani 1 1 d .
H01M H 0.6191 0.9100 0.7067 0.089 Uiso 1 1 calc GR
H01N H 0.6703 0.8644 0.6940 0.089 Uiso 1 1 calc GR
H01O H 0.6089 0.8291 0.6952 0.089 Uiso 1 1 calc GR
C018 C 0.31707(8) 0.60360(11) 0.22959(9) 0.0594(4) Uani 1 1 d .
H01P H 0.2725 0.5909 0.2135 0.089 Uiso 1 1 calc GR
H01Q H 0.3306 0.5962 0.1921 0.089 Uiso 1 1 calc GR
H01R H 0.3225 0.6521 0.2430 0.089 Uiso 1 1 calc GR
N019 N 0.59090(10) 0.57790(13) 0.36995(12) 0.0926(6) Uani 1 1 d .
C01A C 0.43574(8) 0.47228(10) 0.34275(12) 0.0632(5) Uani 1 1 d .
C01B C 0.23905(8) 0.81818(11) 0.12027(10) 0.0625(5) Uani 1 1 d .
C01C C 0.29090(8) 0.94949(10) 0.26632(11) 0.0628(5) Uani 1 1 d .
H01S H 0.3055 0.9328 0.3141 0.094 Uiso 1 1 calc GR
H01T H 0.2476 0.9667 0.2504 0.094 Uiso 1 1 calc GR
H01U H 0.3186 0.9866 0.2646 0.094 Uiso 1 1 calc GR
C01D C 0.42896(8) 0.47880(10) 0.40399(12) 0.0649(5) Uani 1 1 d .
H01V H 0.4534 0.4504 0.4422 0.078 Uiso 1 1 calc R
C01E C 0.55763(9) 0.60856(11) 0.38587(12) 0.0647(5) Uani 1 1 d .
C01F C 0.51600(9) 0.64679(12) 0.40790(13) 0.0732(6) Uani 1 1 d .
H0AA H 0.4730 0.6289 0.3842 0.110 Uiso 1 1 calc GR
H H 0.5166 0.6953 0.3962 0.110 Uiso 1 1 calc GR
HA H 0.5302 0.6420 0.4582 0.110 Uiso 1 1 calc GR
C01G C 0.18095(10) 0.80038(13) 0.05577(12) 0.0860(8) Uani 1 1 d .
H01W H 0.1704 0.8386 0.0229 0.129 Uiso 1 1 calc GR
H01X H 0.1456 0.7917 0.0683 0.129 Uiso 1 1 calc GR
H01Y H 0.1892 0.7592 0.0343 0.129 Uiso 1 1 calc GR
C01H C 0.48266(10) 0.42155(12) 0.33695(15) 0.0827(7) Uani 1 1 d .
H01Z H 0.4648 0.4004 0.2908 0.124 Uiso 1 1 calc GR
HB H 0.4917 0.3859 0.3724 0.124 Uiso 1 1 calc GR
HC H 0.5218 0.4456 0.3439 0.124 Uiso 1 1 calc GR
C01I C 0.38212(11) 0.53511(15) 0.47928(12) 0.0849(7) Uani 1 1 d .
H01 H 0.3872 0.5837 0.4922 0.127 Uiso 1 1 calc GR
HD H 0.4152 0.5083 0.5153 0.127 Uiso 1 1 calc GR
HE H 0.3407 0.5193 0.4746 0.127 Uiso 1 1 calc GR

loop_
_atom_site_aniso_label
_atom_site_aniso_U_11
_atom_site_aniso_U_22
_atom_site_aniso_U_33
_atom_site_aniso_U_23
_atom_site_aniso_U_13
_atom_site_aniso_U_12
Cl01 0.0658(3) 0.0854(4) 0.0588(3) -0.0250(2) 0.0348(2) -0.0386(2)
N002 0.0379(6) 0.0447(7) 0.0465(7) 0.0000(5) 0.0167(5) -0.0051(5)
N003 0.0376(6) 0.0460(7) 0.0404(6) 0.0024(5) 0.0134(5) -0.0043(5)
N004 0.0359(5) 0.0456(7) 0.0398(6) -0.0006(5) 0.0147(5) -0.0051(5)
N005 0.0389(6) 0.0471(7) 0.0449(7) -0.0011(5) 0.0173(5) -0.0062(5)
N006 0.0353(5) 0.0446(7) 0.0433(6) 0.0007(5) 0.0139(5) -0.0048(5)
N007 0.0379(6) 0.0459(7) 0.0392(6) -0.0015(5) 0.0162(5) -0.0061(5)
N008 0.0369(6) 0.0490(7) 0.0424(6) -0.0030(5) 0.0154(5) -0.0069(5)
C009 0.0370(6) 0.0450(8) 0.0388(7) 0.0002(6) 0.0130(5) -0.0039(5)
C00A 0.0356(6) 0.0449(8) 0.0413(7) 0.0002(6) 0.0158(5) -0.0024(5)
C00B 0.0371(6) 0.0547(9) 0.0461(8) -0.0038(7) 0.0189(6) -0.0070(6)
C00C 0.0391(7) 0.0457(8) 0.0533(9) -0.0022(7) 0.0181(6) -0.0070(6)
C00D 0.0385(7) 0.0492(8) 0.0471(8) -0.0036(6) 0.0194(6) -0.0058(6)
C00E 0.0374(7) 0.0463(8) 0.0473(8) -0.0024(6) 0.0161(6) -0.0027(6)
C00F 0.0387(7) 0.0439(8) 0.0445(8) -0.0009(6) 0.0172(6) -0.0049(6)
C00G 0.0428(7) 0.0487(8) 0.0448(8) 0.0035(6) 0.0181(6) -0.0057(6)
C00H 0.0423(7) 0.0471(8) 0.0444(8) 0.0013(6) 0.0186(6) -0.0059(6)
C00I 0.0401(7) 0.0526(9) 0.0463(8) -0.0013(7) 0.0177(6) -0.0101(6)
C00J 0.0474(8) 0.0481(8) 0.0449(8) -0.0010(6) 0.0191(6) -0.0051(6)
C00K 0.0431(7) 0.0581(9) 0.0504(9) -0.0086(7) 0.0235(7) -0.0103(7)
C00L 0.0391(7) 0.0474(8) 0.0398(7) -0.0005(6) 0.0153(6) -0.0058(6)
C00M 0.0382(7) 0.0513(8) 0.0403(7) 0.0028(6) 0.0108(6) -0.0062(6)
C00N 0.0380(6) 0.0550(9) 0.0434(8) -0.0025(6) 0.0159(6) -0.0090(6)
C00O 0.0465(8) 0.0576(9) 0.0426(8) 0.0006(7) 0.0165(6) -0.0078(7)
C00P 0.0392(7) 0.0522(9) 0.0510(9) -0.0030(7) 0.0193(6) -0.0041(6)
C00Q 0.0379(7) 0.0506(9) 0.0502(9) -0.0003(7) 0.0112(6) -0.0003(6)
C00R 0.0475(8) 0.0527(9) 0.0600(10) -0.0062(7) 0.0283(7) -0.0065(7)
C00S 0.0414(7) 0.0544(9) 0.0500(9) -0.0005(7) 0.0167(6) -0.0049(6)
C00T 0.0472(8) 0.0474(8) 0.0448(8) 0.0002(6) 0.0136(6) -0.0029(6)
C00U 0.0425(7) 0.0540(9) 0.0543(9) 0.0089(7) 0.0156(7) -0.0014(6)
C00W 0.0459(8) 0.0647(10) 0.0451(8) -0.0011(7) 0.0176(7) -0.0027(7)
C00X 0.0404(7) 0.0562(9) 0.0526(9) -0.0071(7) 0.0174(7) -0.0083(6)
C00Y 0.0561(9) 0.0613(10) 0.0464(9) -0.0008(8) 0.0139(7) -0.0149(8)
C00Z 0.0486(8) 0.0588(10) 0.0627(11) 0.0092(8) 0.0219(8) -0.0025(7)
C010 0.0417(7) 0.0689(11) 0.0569(10) -0.0056(8) 0.0211(7) 0.0005(7)
C011 0.0461(8) 0.0527(9) 0.0585(10) 0.0017(7) 0.0191(7) -0.0003(7)
C012 0.0554(9) 0.0650(11) 0.0533(10) -0.0071(8) 0.0217(8) -0.0017(8)
C013 0.0526(9) 0.0605(11) 0.0521(10) -0.0009(8) 0.0097(7) -0.0005(7)
C014 0.0405(8) 0.0664(11) 0.0609(11) 0.0161(9) 0.0090(7) -0.0016(7)
C015 0.0470(8) 0.0628(11) 0.0667(11) -0.0154(9) 0.0246(8) -0.0076(7)
C016 0.0651(10) 0.0567(11) 0.0749(13) -0.0099(9) 0.0356(10) -0.0066(8)
C017 0.0593(10) 0.0622(11) 0.0457(9) 0.0040(8) 0.0111(7) -0.0009(8)
C018 0.0523(9) 0.0776(12) 0.0487(9) -0.0013(8) 0.0215(7) -0.0001(8)
N019 0.0905(14) 0.1024(16) 0.1021(16) 0.0275(13) 0.0573(13) 0.0233(12)
C01A 0.0469(8) 0.0548(10) 0.0863(14) -0.0087(9) 0.0261(9) -0.0029(7)
C01B 0.0497(9) 0.0688(12) 0.0537(10) 0.0123(9) 0.0063(7) -0.0143(8)
C01C 0.0530(9) 0.0601(11) 0.0717(12) 0.0082(9) 0.0223(9) 0.0115(8)
C01D 0.0513(9) 0.0589(11) 0.0810(14) 0.0146(10) 0.0241(9) 0.0047(8)
C01E 0.0524(9) 0.0674(12) 0.0747(13) 0.0185(10) 0.0268(9) 0.0054(8)
C01F 0.0523(10) 0.0706(13) 0.0944(16) 0.0067(11) 0.0281(10) 0.0065(9)
C01G 0.0620(12) 0.0913(16) 0.0686(13) 0.0138(12) -0.0087(10) -0.0236(11)
C01H 0.0616(12) 0.0678(13) 0.117(2) -0.0116(13) 0.0360(13) 0.0069(10)
C01I 0.0709(13) 0.123(2) 0.0665(13) 0.0374(13) 0.0339(11) 0.0258(13)

loop_
_atom_type_symbol
_atom_type_description
_atom_type_scat_dispersion_real
_atom_type_scat_dispersion_imag
_atom_type_scat_source
C C 0.0030 0.0020 'International Tables Vol C Tables 4.2.6.8 and 6.1.1.4'
H H 0.0000 0.0000 'International Tables Vol C Tables 4.2.6.8 and 6.1.1.4'
Cl Cl 0.1450 0.1560 'International Tables Vol C Tables 4.2.6.8 and 6.1.1.4'
N N 0.0060 0.0030 'International Tables Vol C Tables 4.2.6.8 and 6.1.1.4'

loop_
_geom_angle_atom_site_label_1
_geom_angle_atom_site_label_2
_geom_angle_atom_site_label_3
_geom_angle
N007 N002 C00L 113.38(12)
C00A N003 C00G 108.49(12)
C00A N003 C00M 129.23(13)
C00G N003 C00M 122.23(13)
C00A N004 C009 122.70(13)
C00A N004 C00H 109.17(12)
C00H N004 C009 127.08(12)
C00I N005 C00C 126.57(13)
C00L N005 C00C 124.33(12)
C00L N005 C00I 109.09(13)
N007 N006 C00A 113.64(12)
N006 N007 N002 109.33(12)
C00L N008 C00D 126.77(12)
C00L N008 C00N 108.25(13)
C00N N008 C00D 124.06(12)
C00E C009 N004 119.74(14)
C00E C009 C00F 122.93(14)
C00F C009 N004 117.33(12)
N003 C00A N006 131.53(13)
N004 C00A N003 107.51(13)
N004 C00A N006 120.37(13)
C00D C00B C00W 122.13(15)
C00K C00B C00D 117.34(15)
C00K C00B C00W 120.52(15)
C00X C00C N005 118.82(15)
C00X C00C C00Z 122.77(16)
C00Z C00C N005 118.39(16)
C00B C00D N008 118.66(14)
C00S C00D N008 118.69(14)
C00S C00D C00B 122.57(16)
C009 C00E C010 121.74(14)
C00Q C00E C009 116.69(14)
C00Q C00E C010 121.57(14)
C009 C00F C00P 122.09(14)
C00J C00F C009 117.59(14)
C00J C00F C00P 120.32(14)
N003 C00G H00G 126.3
C00H C00G N003 107.43(13)
C00H C00G H00G 126.3
N004 C00H H00H 126.3
C00G C00H N004 107.38(13)
C00G C00H H00H 126.3
N005 C00I H00I 126.4
C00N C00I N005 107.24(14)
C00N C00I H00I 126.4
C00F C00J H00J 119.2
C00F C00J C00T 121.63(15)
C00T C00J H00J 119.2
C00B C00K H00K 118.9
C00B C00K C00R 122.12(16)
C00R C00K H00K 118.9
N005 C00L N002 119.97(14)
N005 C00L N008 107.65(12)
N008 C00L N002 131.99(14)
C00O C00M N003 119.63(14)
C00O C00M C00U 122.80(15)
C00U C00M N003 117.38(15)
N008 C00N H00N 126.1
C00I C00N N008 107.77(13)
C00I C00N H00N 126.1
C00M C00O C00Y 117.33(16)
C00M C00O C012 121.35(14)
C00Y C00O C012 121.32(17)
C00F C00P H00A 109.5
C00F C00P H00B 109.5
C00F C00P H00C 109.5
H00A C00P H00B 109.5
H00A C00P H00C 109.5
H00B C00P H00C 109.5
C00E C00Q H00Q 118.7
C00T C00Q C00E 122.65(14)
C00T C00Q H00Q 118.7
C00K C00R C016 119.90(16)
C011 C00R C00K 118.38(16)
C011 C00R C016 121.65(17)
C00D C00S C013 121.89(16)
C011 C00S C00D 117.23(15)
C011 C00S C013 120.88(16)
C00J C00T C017 119.59(16)
C00Q C00T C00J 118.30(15)
C00Q C00T C017 122.10(15)
C00M C00U C01C 121.04(15)
C014 C00U C00M 117.26(17)
C014 C00U C01C 121.69(16)
C00B C00W H00D 109.5
C00B C00W H00E 109.5
C00B C00W H00F 109.5
H00D C00W H00E 109.5
H00D C00W H00F 109.5
H00E C00W H00F 109.5
C00C C00X C015 117.27(17)
C00C C00X C018 121.69(15)
C015 C00X C018 121.04(16)
C00O C00Y H00Y 119.2
C01B C00Y C00O 121.69(18)
C01B C00Y H00Y 119.2
C00C C00Z C01D 117.10(18)
C00C C00Z C01I 121.19(17)
C01D C00Z C01I 121.70(18)
C00E C010 H01A 109.5
C00E C010 H01B 109.5
C00E C010 H01C 109.5
H01A C010 H01B 109.5
H01A C010 H01C 109.5
H01B C010 H01C 109.5
C00R C011 C00S 122.25(16)
C00R C011 H011 118.9
C00S C011 H011 118.9
C00O C012 H01D 109.5
C00O C012 H01E 109.5
C00O C012 H01F 109.5
H01D C012 H01E 109.5
H01D C012 H01F 109.5
H01E C012 H01F 109.5
C00S C013 H01G 109.5
C00S C013 H01H 109.5
C00S C013 H01I 109.5
H01G C013 H01H 109.5
H01G C013 H01I 109.5
H01H C013 H01I 109.5
C00U C014 H014 118.8
C01B C014 C00U 122.33(17)
C01B C014 H014 118.8
C00X C015 H015 119.0
C01A C015 C00X 122.02(18)
C01A C015 H015 119.0
C00R C016 H01J 109.5
C00R C016 H01K 109.5
C00R C016 H01L 109.5
H01J C016 H01K 109.5
H01J C016 H01L 109.5
H01K C016 H01L 109.5
C00T C017 H01M 109.5
C00T C017 H01N 109.5
C00T C017 H01O 109.5
H01M C017 H01N 109.5
H01M C017 H01O 109.5
H01N C017 H01O 109.5
C00X C018 H01P 109.5
C00X C018 H01Q 109.5
C00X C018 H01R 109.5
H01P C018 H01Q 109.5
H01P C018 H01R 109.5
H01Q C018 H01R 109.5
C015 C01A C01H 120.7(2)
C01D C01A C015 118.82(17)
C01D C01A C01H 120.4(2)
C00Y C01B C01G 120.6(2)
C014 C01B C00Y 118.49(16)
C014 C01B C01G 121.0(2)
C00U C01C H01S 109.5
C00U C01C H01T 109.5
C00U C01C H01U 109.5
H01S C01C H01T 109.5
H01S C01C H01U 109.5
H01T C01C H01U 109.5
C00Z C01D H01V 119.0
C01A C01D C00Z 121.98(18)
C01A C01D H01V 119.0
N019 C01E C01F 178.5(2)
C01E C01F H0AA 109.5
C01E C01F H 109.5
C01E C01F HA 109.5
H0AA C01F H 109.5
H0AA C01F HA 109.5
H C01F HA 109.5
C01B C01G H01W 109.5
C01B C01G H01X 109.5
C01B C01G H01Y 109.5
H01W C01G H01X 109.5
H01W C01G H01Y 109.5
H01X C01G H01Y 109.5
C01A C01H H01Z 109.5
C01A C01H HB 109.5
C01A C01H HC 109.5
H01Z C01H HB 109.5
H01Z C01H HC 109.5
HB C01H HC 109.5
C00Z C01I H01 109.5
C00Z C01I HD 109.5
C00Z C01I HE 109.5
H01 C01I HD 109.5
H01 C01I HE 109.5
HD C01I HE 109.5

loop_
_geom_bond_atom_site_label_1
_geom_bond_atom_site_label_2
_geom_bond_distance
N002 N007 1.3106(18)
N002 C00L 1.3605(17)
N003 C00A 1.3526(19)
N003 C00G 1.3979(19)
N003 C00M 1.4442(19)
N004 C009 1.4440(19)
N004 C00A 1.3479(18)
N004 C00H 1.388(2)
N005 C00C 1.443(2)
N005 C00I 1.3897(18)
N005 C00L 1.347(2)
N006 N007 1.3075(16)
N006 C00A 1.363(2)
N008 C00D 1.444(2)
N008 C00L 1.3524(19)
N008 C00N 1.3965(19)
C009 C00E 1.3973(19)
C009 C00F 1.397(2)
C00B C00D 1.403(2)
C00B C00K 1.388(2)
C00B C00W 1.508(2)
C00C C00X 1.392(2)
C00C C00Z 1.394(2)
C00D C00S 1.396(2)
C00E C00Q 1.396(2)
C00E C010 1.502(2)
C00F C00J 1.393(2)
C00F C00P 1.502(2)
C00G H00G 0.9500
C00G C00H 1.344(2)
C00H H00H 0.9500
C00I H00I 0.9500
C00I C00N 1.341(2)
C00J H00J 0.9500
C00J C00T 1.397(2)
C00K H00K 0.9500
C00K C00R 1.392(3)
C00M C00O 1.391(2)
C00M C00U 1.396(2)
C00N H00N 0.9500
C00O C00Y 1.401(2)
C00O C012 1.500(2)
C00P H00A 0.9800
C00P H00B 0.9800
C00P H00C 0.9800
C00Q H00Q 0.9500
C00Q C00T 1.389(2)
C00R C011 1.387(2)
C00R C016 1.503(3)
C00S C011 1.394(2)
C00S C013 1.505(2)
C00T C017 1.503(2)
C00U C014 1.393(2)
C00U C01C 1.499(3)
C00W H00D 0.9800
C00W H00E 0.9800
C00W H00F 0.9800
C00X C015 1.393(2)
C00X C018 1.497(3)
C00Y H00Y 0.9500
C00Y C01B 1.394(3)
C00Z C01D 1.400(3)
C00Z C01I 1.495(3)
C010 H01A 0.9800
C010 H01B 0.9800
C010 H01C 0.9800
C011 H011 0.9500
C012 H01D 0.9800
C012 H01E 0.9800
C012 H01F 0.9800
C013 H01G 0.9800
C013 H01H 0.9800
C013 H01I 0.9800
C014 H014 0.9500
C014 C01B 1.380(3)
C015 H015 0.9500
C015 C01A 1.384(3)
C016 H01J 0.9800
C016 H01K 0.9800
C016 H01L 0.9800
C017 H01M 0.9800
C017 H01N 0.9800
C017 H01O 0.9800
C018 H01P 0.9800
C018 H01Q 0.9800
C018 H01R 0.9800
N019 C01E 1.136(3)
C01A C01D 1.377(3)
C01A C01H 1.518(3)
C01B C01G 1.510(3)
C01C H01S 0.9800
C01C H01T 0.9800
C01C H01U 0.9800
C01D H01V 0.9500
C01E C01F 1.447(3)
C01F H0AA 0.9800
C01F H 0.9800
C01F HA 0.9800
C01G H01W 0.9800
C01G H01X 0.9800
C01G H01Y 0.9800
C01H H01Z 0.9800
C01H HB 0.9800
C01H HC 0.9800
C01I H01 0.9800
C01I HD 0.9800
C01I HE 0.9800

loop_
_geom_torsion_atom_site_label_1
_geom_torsion_atom_site_label_2
_geom_torsion_atom_site_label_3
_geom_torsion_atom_site_label_4
_geom_torsion
N003 C00G C00H N004 -0.02(17)
N003 C00M C00O C00Y -173.48(14)
N003 C00M C00O C012 6.1(2)
N003 C00M C00U C014 172.10(15)
N003 C00M C00U C01C -9.1(2)
N004 C009 C00E C00Q -176.74(14)
N004 C009 C00E C010 2.3(2)
N004 C009 C00F C00J 174.89(13)
N004 C009 C00F C00P -5.9(2)
N005 C00C C00X C015 179.33(14)
N005 C00C C00X C018 -0.8(2)
N005 C00C C00Z C01D 179.52(15)
N005 C00C C00Z C01I -1.6(3)
N005 C00I C00N N008 -0.09(17)
N007 N002 C00L N005 151.58(14)
N007 N002 C00L N008 -36.6(2)
N007 N006 C00A N003 -34.4(2)
N007 N006 C00A N004 155.56(13)
N008 C00D C00S C011 179.13(14)
N008 C00D C00S C013 -1.3(2)
C009 N004 C00A N003 168.10(13)
C009 N004 C00A N006 -19.7(2)
C009 N004 C00H C00G -167.83(14)
C009 C00E C00Q C00T 0.7(2)
C009 C00F C00J C00T 3.0(2)
C00A N003 C00G C00H -0.55(17)
C00A N003 C00M C00O -78.5(2)
C00A N003 C00M C00U 106.33(19)
C00A N004 C009 C00E 118.33(16)
C00A N004 C009 C00F -62.0(2)
C00A N004 C00H C00G 0.59(17)
C00A N006 N007 N002 168.03(13)
C00B C00D C00S C011 2.3(2)
C00B C00D C00S C013 -178.10(15)
C00B C00K C00R C011 1.8(2)
C00B C00K C00R C016 -175.45(15)
C00C N005 C00I C00N -179.03(15)
C00C N005 C00L N002 -7.3(2)
C00C N005 C00L N008 179.11(14)
C00C C00X C015 C01A 0.6(2)
C00C C00Z C01D C01A 1.8(3)
C00D N008 C00L N002 -3.3(3)
C00D N008 C00L N005 169.25(14)
C00D N008 C00N C00I -169.56(14)
C00D C00B C00K C00R 1.1(2)
C00D C00S C011 C00R 0.8(2)
C00E C009 C00F C00J -5.4(2)
C00E C009 C00F C00P 173.78(14)
C00E C00Q C00T C00J -2.9(3)
C00E C00Q C00T C017 175.63(16)
C00F C009 C00E C00Q 3.6(2)
C00F C009 C00E C010 -177.42(15)
C00F C00J C00T C00Q 1.0(2)
C00F C00J C00T C017 -177.64(15)
C00G N003 C00A N004 0.91(17)
C00G N003 C00A N006 -170.06(15)
C00G N003 C00M C00O 104.33(18)
C00G N003 C00M C00U -70.8(2)
C00H N004 C009 C00E -74.7(2)
C00H N004 C009 C00F 105.00(17)
C00H N004 C00A N003 -0.93(17)
C00H N004 C00A N006 171.24(13)
C00I N005 C00C C00X 100.26(19)
C00I N005 C00C C00Z -81.1(2)
C00I N005 C00L N002 173.62(14)
C00I N005 C00L N008 -0.02(17)
C00K C00B C00D N008 179.93(13)
C00K C00B C00D C00S -3.3(2)
C00K C00R C011 C00S -2.8(3)
C00L N002 N007 N006 170.83(12)
C00L N005 C00C C00X -78.7(2)
C00L N005 C00C C00Z 99.91(19)
C00L N005 C00I C00N 0.07(18)
C00L N008 C00D C00B -63.5(2)
C00L N008 C00D C00S 119.59(17)
C00L N008 C00N C00I 0.08(17)
C00M N003 C00A N004 -176.54(14)
C00M N003 C00A N006 12.5(3)
C00M N003 C00G C00H 177.12(14)
C00M C00O C00Y C01B 1.7(3)
C00M C00U C014 C01B 1.4(3)
C00N N008 C00D C00B 104.20(16)
C00N N008 C00D C00S -72.7(2)
C00N N008 C00L N002 -172.61(16)
C00N N008 C00L N005 -0.04(16)
C00O C00M C00U C014 -2.9(2)
C00O C00M C00U C01C 175.91(16)
C00O C00Y C01B C014 -3.1(3)
C00O C00Y C01B C01G 176.13(18)
C00P C00F C00J C00T -176.19(15)
C00U C00M C00O C00Y 1.4(2)
C00U C00M C00O C012 -179.00(16)
C00U C014 C01B C00Y 1.5(3)
C00U C014 C01B C01G -177.71(19)
C00W C00B C00D N008 0.6(2)
C00W C00B C00D C00S 177.38(14)
C00W C00B C00K C00R -179.51(14)
C00X C00C C00Z C01D -1.9(3)
C00X C00C C00Z C01I 177.00(19)
C00X C015 C01A C01D -0.6(3)
C00X C015 C01A C01H -179.94(17)
C00Z C00C C00X C015 0.8(2)
C00Z C00C C00X C018 -179.37(16)
C010 C00E C00Q C00T -178.26(16)
C012 C00O C00Y C01B -177.91(17)
C013 C00S C011 C00R -178.76(16)
C015 C01A C01D C00Z -0.6(3)
C016 C00R C011 C00S 174.38(16)
C018 C00X C015 C01A -179.30(17)
C01C C00U C014 C01B -177.42(18)
C01H C01A C01D C00Z 178.71(18)
C01I C00Z C01D C01A -177.1(2)

loop_
_smtbx_masks_void_nr
_smtbx_masks_void_average_x
_smtbx_masks_void_average_y
_smtbx_masks_void_average_z
_smtbx_masks_void_volume
_smtbx_masks_void_count_electrons
1 0.000 0.246 0.750 197.8 34.0
2 0.000 0.754 0.250 197.8 33.8
3 0.220 0.135 0.449 9.6 0.0
4 0.220 0.865 0.949 9.6 0.0
5 0.280 0.365 0.551 9.6 0.0
6 0.280 0.635 0.051 9.6 0.0
7 0.500 0.254 0.250 197.8 33.8
8 0.500 0.746 0.750 197.8 34.0
9 0.720 0.365 0.949 9.6 0.0
10 0.720 0.635 0.449 9.6 0.0
11 0.780 0.135 0.051 9.6 0.0
12 0.780 0.865 0.551 9.6 0.0
